data_7026758
loop_
_publ_author_name
'Zo\'n, Jerzy'
'Kong, Deyuan'
'Gagnon, Kevin'
'Perry, Houston'
'Holliness, LeAnthony'
'Clearfield, Abraham'

_publ_section_title
;
 Supramolecular networks of polymethylphosphonic acid groups bonded to
 aromatic platforms: biphenyldiyl-2,2'-bis(methylphosphonic acid) and
 benzenetriyl-1,3,5-tris(methylphosphonic acid).
;
_journal_issue 45
_journal_name_full 'Dalton transactions (Cambridge, England : 2003)'
_journal_page_first 11008
_journal_page_last 11018
_journal_paper_doi 10.1039/c0dt00676a
_journal_volume 39
_journal_year 2010
_chemical_formula_moiety 'C28 H38 Cu2 N2 O20 P6'
_chemical_formula_sum 'C28 H38 Cu2 N2 O20 P6'
_chemical_formula_weight 1035.50
_chemical_name_systematic
;
?
;
_space_group_IT_number 1
_symmetry_cell_setting triclinic
_symmetry_space_group_name_Hall 'P 1'
_symmetry_space_group_name_H-M 'P 1'
_atom_sites_solution_hydrogens geom
_atom_sites_solution_primary direct
_atom_sites_solution_secondary difmap
_audit_creation_method SHELXL-97
_cell_angle_alpha 80.103(8)
_cell_angle_beta 74.147(5)
_cell_angle_gamma 87.824(6)
_cell_formula_units_Z 1
_cell_length_a 9.7005(11)
_cell_length_b 9.8815(11)
_cell_length_c 10.2554(18)
_cell_measurement_reflns_used 9852
_cell_measurement_temperature 298(2)
_cell_measurement_theta_max 29.338
_cell_measurement_theta_min 2.584
_cell_volume 931.5(2)
_computing_cell_refinement 'SAINT+ ver. 6.2 (Bruker, 2001)'
_computing_data_collection 'APEX2 (Bruker, 2005)'
_computing_data_reduction 'SAINT+ ver. 6.2 (Bruker, 2001)'
_computing_molecular_graphics 'SHELXL-97 (Sheldrick, 2008)'
_computing_publication_material 'SHELXL-97 (Sheldrick, 2008)'
_computing_structure_refinement 'SHELXL-97 (Sheldrick, 2008)'
_computing_structure_solution 'SHELXS-97 (Sheldrick, 2008)'
_diffrn_ambient_temperature 298(2)
_diffrn_measured_fraction_theta_full 0.988
_diffrn_measured_fraction_theta_max 0.988
_diffrn_measurement_device_type 'Bruker SMART APEX II CCD area detector'
_diffrn_measurement_method 'phi and omega scans'
_diffrn_radiation_monochromator graphite
_diffrn_radiation_source 'fine-focus sealed tube'
_diffrn_radiation_type MoK\a
_diffrn_radiation_wavelength 0.71073
_diffrn_reflns_av_R_equivalents 0.0393
_diffrn_reflns_av_sigmaI/netI 0.0422
_diffrn_reflns_limit_h_max 13
_diffrn_reflns_limit_h_min -13
_diffrn_reflns_limit_k_max 13
_diffrn_reflns_limit_k_min -13
_diffrn_reflns_limit_l_max 14
_diffrn_reflns_limit_l_min -14
_diffrn_reflns_number 36212
_diffrn_reflns_theta_full 29.49
_diffrn_reflns_theta_max 29.49
_diffrn_reflns_theta_min 2.09
_exptl_absorpt_coefficient_mu 1.487
_exptl_absorpt_correction_T_max 0.8535
_exptl_absorpt_correction_T_min 0.7356
_exptl_absorpt_correction_type empirical
_exptl_absorpt_process_details 'SADABS (Sheldrick, 2003)'
_exptl_crystal_colour blue-green
_exptl_crystal_density_diffrn 1.846
_exptl_crystal_density_method 'not measured'
_exptl_crystal_description block
_exptl_crystal_F_000 528
_exptl_crystal_size_max 0.22
_exptl_crystal_size_mid 0.13
_exptl_crystal_size_min 0.11
_refine_diff_density_max 0.535
_refine_diff_density_min -0.626
_refine_diff_density_rms 0.115
_refine_ls_abs_structure_details 'Flack H D (1983), Acta Cryst. A39, 876-881'
_refine_ls_abs_structure_Flack 0.399(12)
_refine_ls_extinction_coef 0.0074(10)
_refine_ls_extinction_expression Fc^*^=kFc[1+0.001xFc^2^\l^3^/sin(2\q)]^-1/4^
_refine_ls_extinction_method SHELXL
_refine_ls_goodness_of_fit_ref 1.069
_refine_ls_hydrogen_treatment constr
_refine_ls_matrix_type full
_refine_ls_number_parameters 526
_refine_ls_number_reflns 10097
_refine_ls_number_restraints 3
_refine_ls_restrained_S_all 1.069
_refine_ls_R_factor_all 0.0463
_refine_ls_R_factor_gt 0.0400
_refine_ls_shift/su_max 0.001
_refine_ls_shift/su_mean 0.000
_refine_ls_structure_factor_coef Fsqd
_refine_ls_weighting_details 'calc w=1/[\s^2^(Fo^2^)+(0.0488P)^2^+0.6655P] where P=(Fo^2^+2Fc^2^)/3'
_refine_ls_weighting_scheme calc
_refine_ls_wR_factor_gt 0.0993
_refine_ls_wR_factor_ref 0.1027
_reflns_number_gt 8894
_reflns_number_total 10097
_reflns_threshold_expression >2sigma(I)
_cod_data_source_file c0dt00676a.txt
_cod_data_source_block p1_RT
_cod_database_code 7026758

loop_
_symmetry_equiv_pos_as_xyz
'x, y, z'

loop_
_atom_site_label
_atom_site_type_symbol
_atom_site_fract_x
_atom_site_fract_y
_atom_site_fract_z
_atom_site_U_iso_or_equiv
_atom_site_adp_type
_atom_site_occupancy
_atom_site_symmetry_multiplicity
_atom_site_calc_flag
_atom_site_refinement_flags
Cu1 Cu -0.08185(4) 0.75461(4) 0.14858(4) 0.01859(14) Uani 1 1 d .
Cu2 Cu 0.40686(5) 1.06936(4) 0.12043(4) 0.02114(14) Uani 1 1 d .
P3 P 0.50647(12) 0.77575(12) 0.05751(14) 0.0183(3) Uani 1 1 d .
P4 P 0.33659(13) 1.31978(13) 0.30289(14) 0.0185(3) Uani 1 1 d .
P5 P -0.01824(13) 0.51027(13) -0.04144(14) 0.0201(3) Uani 1 1 d .
P6 P 0.30492(14) 0.89301(13) 0.44220(14) 0.0201(3) Uani 1 1 d .
P7 P 0.00670(14) 0.93173(13) -0.17464(14) 0.0194(3) Uani 1 1 d .
P8 P -0.20730(13) 1.04212(12) 0.20977(14) 0.0183(2) Uani 1 1 d .
O1 O 0.4457(4) 0.9144(4) 0.0197(4) 0.0199(7) Uani 1 1 d .
O13 O -0.1411(4) 0.9075(4) 0.2511(4) 0.0222(8) Uani 1 1 d .
O2 O 0.3955(4) 0.6748(4) 0.1603(4) 0.0249(8) Uani 1 1 d .
O12 O 0.3829(4) 1.2428(4) 0.4314(4) 0.0284(9) Uani 1 1 d .
H12 H 0.3239 1.1826 0.4737 0.043 Uiso 1 1 calc R
O6 O -0.0639(4) 0.5866(4) -0.1658(4) 0.0273(9) Uani 1 1 d .
H6 H -0.0060 0.6483 -0.2067 0.041 Uiso 1 1 calc R
O14 O -0.0880(4) 1.1424(4) 0.1063(4) 0.0233(8) Uani 1 1 d .
H14 H -0.0113 1.1022 0.0900 0.035 Uiso 1 1 calc R
O9 O 0.3096(4) 0.9964(4) 0.5338(4) 0.0250(8) Uani 1 1 d .
O4 O -0.0068(4) 0.5967(4) 0.0603(4) 0.0274(8) Uani 1 1 d .
O10 O 0.3299(4) 1.2301(4) 0.2019(4) 0.0292(9) Uani 1 1 d .
O16 O 0.0007(4) 0.8291(4) -0.2665(4) 0.0266(8) Uani 1 1 d .
N2 N -0.1751(4) 0.6287(4) 0.3229(4) 0.0183(9) Uani 1 1 d .
N1 N 0.4934(5) 1.1913(5) -0.0551(5) 0.0223(9) Uani 1 1 d .
O18 O -0.0358(4) 0.8804(4) -0.0243(4) 0.0288(9) Uani 1 1 d .
O3 O 0.6361(4) 0.7871(4) 0.1176(5) 0.0275(9) Uani 1 1 d .
H3 H 0.6991 0.8351 0.0604 0.041 Uiso 1 1 calc R
O17 O 0.1625(4) 0.9944(5) -0.2151(4) 0.0275(8) Uani 1 1 d .
H17 H 0.1835 1.0325 -0.2957 0.041 Uiso 1 1 calc R
O7 O 0.3442(4) 0.9468(4) 0.2916(4) 0.0297(9) Uani 1 1 d .
O15 O -0.3306(4) 1.0335(4) 0.1492(4) 0.0261(8) Uani 1 1 d .
O8 O 0.1494(4) 0.8308(4) 0.4795(4) 0.0296(9) Uani 1 1 d .
H8 H 0.1238 0.7992 0.5618 0.044 Uiso 1 1 calc R
C3 C 0.4722(5) 0.6668(5) -0.1670(6) 0.0202(10) Uani 1 1 d .
C10 C -0.0479(5) 1.2516(6) 0.3655(6) 0.0219(10) Uani 1 1 d .
H10 H -0.0361 1.2914 0.2741 0.026 Uiso 1 1 calc R
O5 O -0.1345(4) 0.3956(4) 0.0210(5) 0.0333(10) Uani 1 1 d .
H5 H -0.0959 0.3203 0.0244 0.050 Uiso 1 1 calc R
C11 C -0.1572(5) 1.1577(5) 0.4283(6) 0.0217(10) Uani 1 1 d .
O1W O 0.1675(4) 1.0479(4) 0.0581(5) 0.0406(11) Uani 1 1 d .
O11 O 0.4467(4) 1.4381(4) 0.2467(5) 0.0343(10) Uani 1 1 d .
H11 H 0.4283 1.4868 0.1804 0.051 Uiso 1 1 calc R
C27 C -0.3393(5) 0.3677(5) 0.8202(6) 0.0214(10) Uani 1 1 d .
H27 H -0.2672 0.4270 0.8203 0.026 Uiso 1 1 calc R
C17 C -0.2687(5) 1.1283(6) 0.3577(6) 0.0254(11) Uani 1 1 d .
H17A H -0.3110 1.2148 0.3288 0.030 Uiso 1 1 calc R
H17B H -0.3442 1.0725 0.4252 0.030 Uiso 1 1 calc R
C20 C -0.3468(5) 0.4545(5) 0.4494(6) 0.0213(11) Uani 1 1 d .
H20 H -0.4193 0.3955 0.4497 0.026 Uiso 1 1 calc R
C26 C -0.3777(5) 0.3641(5) 0.6982(5) 0.0185(10) Uani 1 1 d .
C13 C -0.0819(5) 1.1341(5) 0.6383(5) 0.0197(10) Uani 1 1 d .
C8 C 0.5776(5) 0.6988(6) -0.0917(6) 0.0229(11) Uani 1 1 d .
H8A H 0.6512 0.7596 -0.1556 0.027 Uiso 1 1 calc R
H8B H 0.6240 0.6139 -0.0647 0.027 Uiso 1 1 calc R
C21 C -0.3087(5) 0.4569(5) 0.5681(6) 0.0172(10) Uani 1 1 d .
O2W O 0.1309(4) 0.7834(4) 0.2074(4) 0.0287(8) Uani 1 1 d .
C1 C 0.2708(5) 0.5325(5) -0.1741(6) 0.0218(10) Uani 1 1 d .
C2 C 0.3620(5) 0.5681(5) -0.1034(6) 0.0206(10) Uani 1 1 d .
H2 H 0.3511 0.5266 -0.0126 0.025 Uiso 1 1 calc R
C15 C 0.0457(5) 1.2886(5) 0.4358(5) 0.0188(10) Uani 1 1 d .
C25 C -0.4796(6) 0.2662(6) 0.7050(6) 0.0277(12) Uani 1 1 d .
H25 H -0.5068 0.2576 0.6266 0.033 Uiso 1 1 calc R
C12 C -0.1716(5) 1.0964(6) 0.5648(6) 0.0221(10) Uani 1 1 d .
H12A H -0.2420 1.0296 0.6072 0.026 Uiso 1 1 calc R
C5 C 0.3974(5) 0.6902(5) -0.3778(6) 0.0245(11) Uani 1 1 d .
C16 C 0.1627(5) 1.3933(5) 0.3644(6) 0.0208(10) Uani 1 1 d .
H16A H 0.1690 1.4539 0.4277 0.025 Uiso 1 1 calc R
H16B H 0.1368 1.4487 0.2871 0.025 Uiso 1 1 calc R
C18 C -0.1064(6) 1.0730(6) -0.2125(6) 0.0275(12) Uani 1 1 d .
H18A H -0.2054 1.0421 -0.1767 0.033 Uiso 1 1 calc R
H18B H -0.0935 1.1450 -0.1634 0.033 Uiso 1 1 calc R
C7 C 0.1494(5) 0.4293(5) -0.1021(6) 0.0234(11) Uani 1 1 d .
H7A H 0.1736 0.3719 -0.0249 0.028 Uiso 1 1 calc R
H7B H 0.1398 0.3703 -0.1656 0.028 Uiso 1 1 calc R
C4 C 0.4847(5) 0.7265(5) -0.3031(6) 0.0241(11) Uani 1 1 d .
H4 H 0.5549 0.7936 -0.3453 0.029 Uiso 1 1 calc R
C22 C -0.2000(6) 0.5477(6) 0.5615(6) 0.0296(13) Uani 1 1 d .
H22 H -0.1684 0.5508 0.6388 0.036 Uiso 1 1 calc R
C9 C 0.4217(6) 0.7513(6) 0.4717(6) 0.0242(11) Uani 1 1 d .
H9A H 0.4073 0.6801 0.4222 0.029 Uiso 1 1 calc R
H9B H 0.5204 0.7828 0.4346 0.029 Uiso 1 1 calc R
C6 C 0.2883(5) 0.5929(5) -0.3121(5) 0.0208(10) Uani 1 1 d .
H6A H 0.2271 0.5681 -0.3600 0.025 Uiso 1 1 calc R
C14 C 0.0253(5) 1.2297(6) 0.5727(6) 0.0252(11) Uani 1 1 d .
H14A H 0.0854 1.2554 0.6213 0.030 Uiso 1 1 calc R
C19 C -0.2773(5) 0.5402(6) 0.3282(6) 0.0243(11) Uani 1 1 d .
H19 H -0.3032 0.5354 0.2482 0.029 Uiso 1 1 calc R
C28 C 0.5916(5) 1.2835(5) -0.0615(5) 0.0207(10) Uani 1 1 d .
H28 H 0.6148 1.2914 0.0191 0.025 Uiso 1 1 calc R
C23 C -0.1390(6) 0.6342(6) 0.4376(6) 0.0295(13) Uani 1 1 d .
H23 H -0.0703 0.6982 0.4355 0.035 Uiso 1 1 calc R
C24 C 0.4606(6) 1.1831(6) -0.1743(6) 0.0287(12) Uani 1 1 d .
H24 H 0.3940 1.1172 -0.1730 0.034 Uiso 1 1 calc R

loop_
_atom_site_aniso_label
_atom_site_aniso_U_11
_atom_site_aniso_U_22
_atom_site_aniso_U_33
_atom_site_aniso_U_23
_atom_site_aniso_U_13
_atom_site_aniso_U_12
Cu1 0.0247(3) 0.0150(3) 0.0130(3) -0.0002(2) -0.0011(2) -0.0019(2)
Cu2 0.0331(3) 0.0128(3) 0.0124(3) 0.0001(2) 0.0013(2) -0.0025(2)
P3 0.0214(5) 0.0149(5) 0.0196(6) -0.0026(4) -0.0073(4) 0.0008(4)
P4 0.0207(5) 0.0142(5) 0.0195(7) -0.0008(5) -0.0046(5) -0.0010(4)
P5 0.0213(5) 0.0161(6) 0.0217(7) -0.0016(5) -0.0041(5) -0.0026(4)
P6 0.0275(6) 0.0167(6) 0.0131(7) 0.0001(5) -0.0020(5) -0.0015(5)
P7 0.0272(6) 0.0159(6) 0.0123(6) 0.0008(5) -0.0020(5) -0.0022(5)
P8 0.0235(5) 0.0141(5) 0.0179(6) -0.0025(4) -0.0063(4) -0.0003(4)
O1 0.0274(16) 0.0141(16) 0.0186(19) -0.0020(13) -0.0076(14) 0.0032(12)
O13 0.0283(17) 0.0180(17) 0.0188(19) -0.0029(14) -0.0045(14) 0.0020(13)
O2 0.0285(17) 0.0173(17) 0.025(2) -0.0010(15) -0.0030(14) -0.0021(13)
O12 0.0344(19) 0.0181(17) 0.035(2) 0.0079(16) -0.0200(18) -0.0035(15)
O6 0.0300(18) 0.0252(19) 0.028(2) -0.0028(16) -0.0096(16) -0.0084(15)
O14 0.0236(16) 0.0186(17) 0.024(2) 0.0023(15) -0.0036(14) -0.0023(13)
O9 0.0403(19) 0.0172(17) 0.016(2) -0.0052(14) -0.0043(15) -0.0014(14)
O4 0.040(2) 0.0203(19) 0.023(2) -0.0046(16) -0.0101(16) 0.0050(15)
O10 0.036(2) 0.025(2) 0.023(2) -0.0085(16) -0.0005(16) 0.0011(15)
O16 0.0347(19) 0.0201(18) 0.020(2) 0.0019(15) -0.0016(15) -0.0060(14)
N2 0.0242(19) 0.017(2) 0.009(2) 0.0046(16) -0.0002(16) -0.0053(16)
N1 0.025(2) 0.017(2) 0.023(3) -0.0048(18) -0.0032(18) 0.0021(16)
O18 0.041(2) 0.024(2) 0.017(2) -0.0009(16) -0.0031(16) 0.0001(16)
O3 0.0286(17) 0.0224(18) 0.038(2) -0.0077(16) -0.0182(16) 0.0016(14)
O17 0.0301(18) 0.036(2) 0.016(2) -0.0035(16) -0.0049(15) -0.0025(15)
O7 0.045(2) 0.025(2) 0.0117(19) 0.0047(16) 0.0010(15) -0.0044(17)
O15 0.0280(17) 0.0266(19) 0.027(2) -0.0049(16) -0.0125(15) -0.0034(14)
O8 0.0311(19) 0.034(2) 0.020(2) -0.0026(17) -0.0021(16) -0.0103(16)
C3 0.019(2) 0.019(2) 0.024(3) -0.011(2) -0.0057(19) 0.0044(17)
C10 0.024(2) 0.024(2) 0.019(3) -0.008(2) -0.0053(19) 0.0023(19)
O5 0.0257(18) 0.0192(17) 0.049(3) 0.0047(17) -0.0057(17) -0.0056(14)
C11 0.025(2) 0.019(2) 0.021(3) -0.006(2) -0.004(2) 0.0011(18)
O1W 0.0284(18) 0.037(2) 0.052(3) 0.0036(19) -0.0080(17) -0.0076(16)
O11 0.0250(18) 0.0228(18) 0.050(3) 0.0067(18) -0.0079(18) -0.0056(14)
C27 0.023(2) 0.021(2) 0.020(3) -0.003(2) -0.0050(19) -0.0030(18)
C17 0.022(2) 0.030(3) 0.028(3) -0.016(2) -0.007(2) 0.001(2)
C20 0.023(2) 0.018(2) 0.020(3) 0.003(2) -0.0046(19) -0.0049(18)
C26 0.023(2) 0.017(2) 0.013(3) 0.0028(19) -0.0023(18) -0.0019(18)
C13 0.024(2) 0.020(2) 0.011(2) 0.0007(18) -0.0013(18) 0.0048(17)
C8 0.020(2) 0.024(2) 0.024(3) -0.009(2) -0.0014(19) -0.0012(18)
C21 0.0154(19) 0.016(2) 0.017(3) -0.0018(18) 0.0006(17) -0.0003(16)
O2W 0.0204(15) 0.037(2) 0.031(2) -0.0108(16) -0.0084(13) 0.0027(13)
C1 0.020(2) 0.018(2) 0.026(3) -0.006(2) -0.002(2) 0.0001(17)
C2 0.026(2) 0.017(2) 0.016(3) -0.0004(19) -0.0030(19) 0.0002(18)
C15 0.025(2) 0.015(2) 0.016(3) -0.0038(18) -0.0043(19) 0.0027(17)
C25 0.033(3) 0.032(3) 0.016(3) -0.002(2) -0.004(2) -0.014(2)
C12 0.024(2) 0.022(2) 0.020(3) -0.006(2) -0.005(2) 0.0024(18)
C5 0.029(2) 0.020(2) 0.025(3) -0.002(2) -0.009(2) 0.0041(19)
C16 0.023(2) 0.015(2) 0.023(3) -0.0057(19) -0.0023(19) 0.0018(17)
C18 0.032(3) 0.026(3) 0.021(3) -0.006(2) -0.002(2) -0.001(2)
C7 0.027(2) 0.017(2) 0.028(3) -0.004(2) -0.009(2) -0.0018(18)
C4 0.024(2) 0.014(2) 0.028(3) 0.001(2) 0.002(2) -0.0020(17)
C22 0.035(3) 0.036(3) 0.018(3) 0.003(2) -0.009(2) -0.016(2)
C9 0.034(3) 0.022(3) 0.012(2) 0.0019(19) -0.003(2) 0.007(2)
C6 0.023(2) 0.022(2) 0.017(2) -0.0053(19) -0.0052(18) 0.0035(18)
C14 0.027(2) 0.025(3) 0.028(3) -0.006(2) -0.015(2) 0.001(2)
C19 0.028(2) 0.025(3) 0.022(3) -0.001(2) -0.010(2) -0.005(2)
C28 0.030(2) 0.019(2) 0.010(2) -0.0012(18) -0.0012(19) -0.0019(19)
C23 0.033(3) 0.032(3) 0.017(3) 0.008(2) -0.001(2) -0.019(2)
C24 0.033(3) 0.030(3) 0.024(3) -0.006(2) -0.008(2) -0.011(2)

loop_
_atom_type_symbol
_atom_type_description
_atom_type_scat_dispersion_real
_atom_type_scat_dispersion_imag
_atom_type_scat_source
C C 0.0033 0.0016 'International Tables Vol C Tables 4.2.6.8 and 6.1.1.4'
H H 0.0000 0.0000 'International Tables Vol C Tables 4.2.6.8 and 6.1.1.4'
N N 0.0061 0.0033 'International Tables Vol C Tables 4.2.6.8 and 6.1.1.4'
O O 0.0106 0.0060 'International Tables Vol C Tables 4.2.6.8 and 6.1.1.4'
P P 0.1023 0.0942 'International Tables Vol C Tables 4.2.6.8 and 6.1.1.4'
Cu Cu 0.3201 1.2651 'International Tables Vol C Tables 4.2.6.8 and 6.1.1.4'

loop_
_geom_angle_atom_site_label_1
_geom_angle_atom_site_label_2
_geom_angle_atom_site_label_3
_geom_angle
_geom_angle_site_symmetry_1
_geom_angle_site_symmetry_3
O18 Cu1 N2 166.90(16) . .
O18 Cu1 O13 91.12(17) . .
N2 Cu1 O13 87.18(17) . .
O18 Cu1 O4 92.76(18) . .
N2 Cu1 O4 90.33(18) . .
O13 Cu1 O4 173.06(17) . .
O18 Cu1 O2W 97.29(16) . .
N2 Cu1 O2W 95.29(16) . .
O13 Cu1 O2W 81.31(14) . .
O4 Cu1 O2W 92.48(15) . .
O7 Cu2 O10 93.03(18) . .
O7 Cu2 O1 90.98(18) . .
O10 Cu2 O1 166.44(15) . .
O7 Cu2 N1 173.66(18) . .
O10 Cu2 N1 89.41(18) . .
O1 Cu2 N1 87.98(17) . .
O7 Cu2 O1W 93.23(16) . .
O10 Cu2 O1W 88.60(16) . .
O1 Cu2 O1W 78.23(14) . .
N1 Cu2 O1W 92.68(16) . .
O1 P3 O3 111.5(2) . .
O1 P3 O2 113.4(2) . .
O3 P3 O2 108.8(2) . .
O1 P3 C8 110.5(2) . .
O3 P3 C8 104.8(2) . .
O2 P3 C8 107.4(2) . .
O10 P4 O11 114.8(3) . .
O10 P4 O12 113.9(2) . .
O11 P4 O12 102.6(2) . .
O10 P4 C16 109.4(2) . .
O11 P4 C16 108.0(2) . .
O12 P4 C16 107.8(3) . .
O4 P5 O5 112.3(3) . .
O4 P5 O6 115.1(2) . .
O5 P5 O6 103.1(2) . .
O4 P5 C7 109.6(2) . .
O5 P5 C7 107.9(2) . .
O6 P5 C7 108.5(3) . .
O7 P6 O9 115.8(2) . .
O7 P6 O8 106.3(2) . .
O9 P6 O8 109.9(2) . .
O7 P6 C9 107.8(3) . .
O9 P6 C9 110.0(3) . .
O8 P6 C9 106.6(2) . .
O16 P7 O18 116.5(2) . .
O16 P7 O17 109.5(2) . .
O18 P7 O17 108.3(2) . .
O16 P7 C18 107.5(3) . .
O18 P7 C18 109.0(3) . .
O17 P7 C18 105.5(2) . .
O13 P8 O15 115.6(2) . .
O13 P8 O14 109.6(2) . .
O15 P8 O14 109.6(2) . .
O13 P8 C17 109.5(3) . .
O15 P8 C17 108.1(2) . .
O14 P8 C17 103.8(2) . .
P3 O1 Cu2 129.7(2) . .
P8 O13 Cu1 129.5(2) . .
P5 O4 Cu1 146.1(3) . .
P4 O10 Cu2 146.3(3) . .
C19 N2 C23 118.2(4) . .
C19 N2 Cu1 121.3(4) . .
C23 N2 Cu1 120.5(3) . .
C24 N1 C28 116.8(5) . .
C24 N1 Cu2 123.0(4) . .
C28 N1 Cu2 120.1(4) . .
P7 O18 Cu1 160.4(3) . .
P6 O7 Cu2 160.8(3) . .
C2 C3 C4 117.7(4) . .
C2 C3 C8 120.5(5) . .
C4 C3 C8 121.6(4) . .
C15 C10 C11 121.6(5) . .
C12 C11 C17 119.4(4) . .
C12 C11 C10 118.5(5) . .
C17 C11 C10 121.9(5) . .
C28 C27 C26 119.6(4) 1_446 .
C11 C17 P8 116.8(4) . .
C19 C20 C21 120.2(4) . .
C25 C26 C27 116.4(5) . .
C25 C26 C21 122.1(4) . .
C27 C26 C21 121.5(3) . .
C14 C13 C12 118.9(5) . .
C14 C13 C18 121.5(4) . 1_556
C12 C13 C18 119.5(4) . 1_556
C3 C8 P3 116.5(4) . .
C22 C21 C20 117.3(5) . .
C22 C21 C26 121.0(4) . .
C20 C21 C26 121.6(3) . .
C2 C1 C6 119.9(4) . .
C2 C1 C7 120.1(5) . .
C6 C1 C7 120.0(4) . .
C3 C2 C1 120.9(5) . .
C10 C15 C14 118.5(4) . .
C10 C15 C16 120.1(5) . .
C14 C15 C16 121.4(4) . .
C26 C25 C24 120.2(5) . 1_446
C13 C12 C11 120.9(5) . .
C6 C5 C4 118.4(5) . .
C6 C5 C9 120.9(5) . 1_554
C4 C5 C9 120.7(5) . 1_554
C15 C16 P4 114.0(4) . .
C13 C18 P7 116.1(4) 1_554 .
C1 C7 P5 112.7(4) . .
C3 C4 C5 122.8(4) . .
C23 C22 C21 119.2(5) . .
C5 C9 P6 113.4(4) 1_556 .
C5 C6 C1 120.3(5) . .
C13 C14 C15 121.5(4) . .
C20 C19 N2 122.3(5) . .
N1 C28 C27 123.7(5) . 1_664
C22 C23 N2 122.7(5) . .
N1 C24 C25 123.1(5) . 1_664

loop_
_geom_bond_atom_site_label_1
_geom_bond_atom_site_label_2
_geom_bond_distance
_geom_bond_site_symmetry_2
Cu1 O18 1.934(4) .
Cu1 N2 2.000(4) .
Cu1 O13 1.967(4) .
Cu1 O4 1.956(4) .
Cu1 O2W 2.343(3) .
Cu2 O7 1.913(4) .
Cu2 O10 1.951(4) .
Cu2 O1 1.960(4) .
Cu2 N1 1.976(5) .
Cu2 O1W 2.596(4) .
P3 O1 1.502(4) .
P3 O3 1.559(4) .
P3 O2 1.538(4) .
P3 C8 1.783(6) .
P4 O10 1.489(4) .
P4 O11 1.539(4) .
P4 O12 1.572(4) .
P4 C16 1.804(5) .
P5 O4 1.485(4) .
P5 O5 1.556(4) .
P5 O6 1.531(4) .
P5 C7 1.786(6) .
P6 O7 1.492(4) .
P6 O9 1.512(4) .
P6 O8 1.573(4) .
P6 C9 1.805(5) .
P7 O16 1.510(4) .
P7 O18 1.484(4) .
P7 O17 1.575(4) .
P7 C18 1.798(6) .
P8 O13 1.500(4) .
P8 O15 1.502(4) .
P8 O14 1.581(4) .
P8 C17 1.815(6) .
N2 C19 1.331(6) .
N2 C23 1.326(7) .
N1 C24 1.361(8) .
N1 C28 1.324(6) .
C3 C2 1.413(7) .
C3 C4 1.393(8) .
C3 C8 1.511(7) .
C10 C15 1.397(7) .
C10 C11 1.377(7) .
C11 C12 1.398(8) .
C11 C17 1.517(7) .
C27 C28 1.365(7) 1_446
C27 C26 1.406(7) .
C20 C19 1.393(7) .
C20 C21 1.369(8) .
C26 C25 1.389(6) .
C26 C21 1.486(3) .
C13 C14 1.379(7) .
C13 C12 1.394(7) .
C13 C18 1.502(8) 1_556
C21 C22 1.390(6) .
C1 C2 1.376(7) .
C1 C6 1.405(8) .
C1 C7 1.526(6) .
C15 C14 1.388(8) .
C15 C16 1.507(6) .
C25 C24 1.355(8) 1_446
C5 C6 1.402(7) .
C5 C4 1.381(8) .
C5 C9 1.514(8) 1_554
C18 C13 1.502(8) 1_554
C22 C23 1.396(7) .
C9 C5 1.514(8) 1_556
C28 C27 1.365(7) 1_664
C24 C25 1.355(8) 1_664
